data_7121023
loop_
_publ_author_name
'Liu, Liu Leo'
'Stephan, Douglas W.'

_publ_section_title
;
 An imine-gallium Lewis pair stabilized oxophosphinidene via an unexpected
 phosphirene rearrangement.
;
_journal_issue 9
_journal_name_full 'Chemical communications (Cambridge, England)'
_journal_page_first 1041
_journal_page_last 1044
_journal_paper_doi 10.1039/c7cc09090k
_journal_volume 54
_journal_year 2018
_chemical_formula_sum 'C32 H39.5 Al2 Cl6 F0.5 N2 O2 P'
_chemical_formula_weight 791.28
_space_group_crystal_system monoclinic
_space_group_IT_number 14
_space_group_name_Hall '-P 2yn'
_space_group_name_H-M_alt 'P 1 21/n 1'
_symmetry_space_group_name_Hall '-P 2yn'
_symmetry_space_group_name_H-M 'P 1 21/n 1'
_atom_sites_solution_hydrogens geom
_audit_creation_method SHELXL-2014/7
_audit_update_record
;
2017-11-24 deposited with the CCDC.
2017-12-18 downloaded from the CCDC.
;
_cell_angle_alpha 90
_cell_angle_beta 96.898(3)
_cell_angle_gamma 90
_cell_formula_units_Z 4
_cell_length_a 10.5780(6)
_cell_length_b 17.3535(9)
_cell_length_c 21.0990(10)
_cell_measurement_reflns_used 5613
_cell_measurement_temperature 150(2)
_cell_measurement_theta_max 23.17
_cell_measurement_theta_min 2.37
_cell_volume 3845.0(3)
_computing_cell_refinement 'Bruker SAINT'
_computing_data_collection 'Bruker APEX2'
_computing_data_reduction 'Bruker SAINT'
_computing_molecular_graphics 'Ortep 3'
_computing_structure_refinement 'SHELXL-2014/7 (Sheldrick, 2014)'
_computing_structure_solution 'SHELXT-2014/4 (Sheldrick, 2015)'
_diffrn_ambient_temperature 150(2)
_diffrn_measured_fraction_theta_full 0.998
_diffrn_measured_fraction_theta_max 0.996
_diffrn_measurement_device_type 'Bruker APEX-II CCD'
_diffrn_measurement_method '\f and \w scans'
_diffrn_radiation_type MoK\a
_diffrn_radiation_wavelength 0.71073
_diffrn_reflns_av_R_equivalents 0.0622
_diffrn_reflns_av_unetI/netI 0.0613
_diffrn_reflns_Laue_measured_fraction_full 0.998
_diffrn_reflns_Laue_measured_fraction_max 0.996
_diffrn_reflns_limit_h_max 13
_diffrn_reflns_limit_h_min -13
_diffrn_reflns_limit_k_max 21
_diffrn_reflns_limit_k_min -21
_diffrn_reflns_limit_l_max 22
_diffrn_reflns_limit_l_min -26
_diffrn_reflns_number 37242
_diffrn_reflns_point_group_measured_fraction_full 0.998
_diffrn_reflns_point_group_measured_fraction_max 0.996
_diffrn_reflns_theta_full 25.242
_diffrn_reflns_theta_max 26.392
_diffrn_reflns_theta_min 3.045
_exptl_absorpt_coefficient_mu 0.568
_exptl_absorpt_correction_T_max 0.7454
_exptl_absorpt_correction_T_min 0.6892
_exptl_absorpt_correction_type multi-scan
_exptl_absorpt_process_details
;
multi-scan from symmetry-related measurements
Sortav (Blessing 1995)
;
_exptl_crystal_colour colorless
_exptl_crystal_density_diffrn 1.367
_exptl_crystal_description block
_exptl_crystal_F_000 1636
_exptl_crystal_size_max 0.12
_exptl_crystal_size_mid 0.11
_exptl_crystal_size_min 0.09
_refine_diff_density_max 1.437
_refine_diff_density_min -0.831
_refine_diff_density_rms 0.090
_refine_ls_extinction_method none
_refine_ls_goodness_of_fit_ref 1.025
_refine_ls_hydrogen_treatment constr
_refine_ls_matrix_type full
_refine_ls_number_parameters 396
_refine_ls_number_reflns 7842
_refine_ls_number_restraints 8
_refine_ls_restrained_S_all 1.033
_refine_ls_R_factor_all 0.1010
_refine_ls_R_factor_gt 0.0594
_refine_ls_shift/su_max 0.001
_refine_ls_shift/su_mean 0.000
_refine_ls_structure_factor_coef Fsqd
_refine_ls_weighting_details 'w=1/[\s^2^(Fo^2^)+(0.0657P)^2^+8.6935P] where P=(Fo^2^+2Fc^2^)/3'
_refine_ls_weighting_scheme calc
_refine_ls_wR_factor_gt 0.1391
_refine_ls_wR_factor_ref 0.1618
_reflns_Friedel_coverage 0.000
_reflns_number_gt 5270
_reflns_number_total 7842
_reflns_threshold_expression 'I > 2\s(I)'
_cod_data_source_file c7cc09090k2.cif
_cod_data_source_block 2
_cod_depositor_comments 'Adding full bibliography for 7121023--7121024.cif.'
_cod_original_formula_sum 'C32 H39.50 Al2 Cl6 F0.50 N2 O2 P'
_cod_database_code 7121023
_shelx_shelxl_version_number 2014/7
_shelx_space_group_comment
;
The symmetry employed for this shelxl refinement is uniquely defined
by the following loop, which should always be used as a source of
symmetry information in preference to the above space-group names.
They are only intended as comments.
;

loop_
_space_group_symop_operation_xyz
'x, y, z'
'-x+1/2, y+1/2, -z+1/2'
'-x, -y, -z'
'x-1/2, -y-1/2, z-1/2'

loop_
_atom_site_label
_atom_site_type_symbol
_atom_site_fract_x
_atom_site_fract_y
_atom_site_fract_z
_atom_site_U_iso_or_equiv
_atom_site_adp_type
_atom_site_occupancy
_atom_site_site_symmetry_order
_atom_site_calc_flag
_atom_site_refinement_flags_posn
_atom_site_refinement_flags_adp
_atom_site_refinement_flags_occupancy
_atom_site_disorder_assembly
_atom_site_disorder_group
P1 P 0.47163(9) 0.23456(6) 0.28628(5) 0.0222(2) Uani 1 1 d . . . . .
Cl2 Cl 0.88070(11) 0.45637(6) 0.56481(6) 0.0398(3) Uani 1 1 d . . . . .
Cl1 Cl 0.77165(12) 0.27472(7) 0.60618(5) 0.0413(3) Uani 1 1 d . . . . .
Al1 Al 0.85259(11) 0.34045(7) 0.53726(5) 0.0216(3) Uani 1 1 d . . . . .
Cl6 Cl 0.90097(12) 0.51343(7) 0.21828(6) 0.0463(3) Uani 1 1 d . . . . .
Cl3 Cl 1.01167(12) 0.28697(8) 0.50414(6) 0.0459(3) Uani 1 1 d . . . . .
Al2 Al 0.75021(12) 0.56819(7) 0.25781(6) 0.0250(3) Uani 1 1 d . . . . .
Cl5 Cl 0.81730(13) 0.64566(7) 0.33183(6) 0.0501(3) Uani 1 1 d . . . . .
Cl4 Cl 0.61832(14) 0.62395(8) 0.19130(7) 0.0619(4) Uani 1 1 d . . . . .
O2 O 0.6652(2) 0.49246(15) 0.28993(13) 0.0267(6) Uani 1 1 d . . . . .
O1 O 0.7344(3) 0.34390(16) 0.47004(13) 0.0302(7) Uani 1 1 d . . . . .
N2 N 0.5282(3) 0.39854(16) 0.30400(13) 0.0146(6) Uani 1 1 d . . . . .
N1 N 0.5622(3) 0.32299(16) 0.40058(13) 0.0158(6) Uani 1 1 d . . . . .
C1 C 0.4951(3) 0.32537(19) 0.33471(16) 0.0159(7) Uani 1 1 d . . . . .
C7 C 0.5073(3) 0.2812(2) 0.45087(16) 0.0173(7) Uani 1 1 d . . . . .
C4 C 0.6416(3) 0.4299(2) 0.31692(17) 0.0186(8) Uani 1 1 d . . . . .
C18 C 0.2697(4) 0.5185(2) 0.21917(19) 0.0248(9) Uani 1 1 d . . . . .
H18A H 0.2125 0.5580 0.2284 0.030 Uiso 1 1 calc R U . . .
C8 C 0.5347(3) 0.2028(2) 0.45974(18) 0.0215(8) Uani 1 1 d . . . . .
C16 C 0.4378(3) 0.4315(2) 0.25322(16) 0.0167(7) Uani 1 1 d . . . . .
C26 C 0.2298(3) 0.2941(2) 0.32671(17) 0.0202(8) Uani 1 1 d . . . . .
C21 C 0.4396(3) 0.4043(2) 0.19084(17) 0.0205(8) Uani 1 1 d . . . . .
C25 C 0.3693(3) 0.2899(2) 0.31912(16) 0.0181(8) Uani 1 1 d . . . . .
C3 C 0.7423(3) 0.3903(2) 0.36257(17) 0.0199(8) Uani 1 1 d . . . . .
C2 C 0.6779(3) 0.3509(2) 0.41406(18) 0.0203(8) Uani 1 1 d . . . . .
C17 C 0.3600(3) 0.4925(2) 0.26747(18) 0.0206(8) Uani 1 1 d . . . . .
C20 C 0.3481(4) 0.4331(2) 0.14435(19) 0.0280(9) Uani 1 1 d . . . . .
H20A H 0.3455 0.4144 0.1019 0.034 Uiso 1 1 calc R U . . .
C12 C 0.4414(4) 0.3231(2) 0.49289(17) 0.0226(8) Uani 1 1 d . . . . .
C19 C 0.2601(4) 0.4884(2) 0.1574(2) 0.0275(9) Uani 1 1 d . . . . .
C9 C 0.4842(4) 0.1661(2) 0.50952(18) 0.0272(9) Uani 1 1 d . . . . .
H9A H 0.4979 0.1123 0.5153 0.033 Uiso 1 1 calc R U . . .
C11 C 0.3941(4) 0.2833(3) 0.54168(19) 0.0303(9) Uani 1 1 d . . . . .
H11A H 0.3460 0.3106 0.5697 0.036 Uiso 1 1 calc R U . . .
C6 C 0.8045(4) 0.3269(2) 0.3245(2) 0.0289(9) Uani 1 1 d . . . . .
H6A H 0.8705 0.3002 0.3529 0.043 Uiso 1 1 calc R U . . .
H6B H 0.7394 0.2899 0.3073 0.043 Uiso 1 1 calc R U . . .
H6C H 0.8430 0.3507 0.2893 0.043 Uiso 1 1 calc R U . . .
C22 C 0.3778(4) 0.5332(2) 0.33132(19) 0.0290(9) Uani 1 1 d . . . . .
H22A H 0.4450 0.5074 0.3596 0.043 Uiso 1 1 calc R U . . .
H22B H 0.4019 0.5869 0.3252 0.043 Uiso 1 1 calc R U . . .
H22C H 0.2980 0.5315 0.3505 0.043 Uiso 1 1 calc R U . . .
C10 C 0.4144(4) 0.2050(3) 0.55115(19) 0.0318(10) Uani 1 1 d . . . . .
C23 C 0.5389(4) 0.3504(3) 0.17198(19) 0.0313(10) Uani 1 1 d . . . . .
H23A H 0.5960 0.3353 0.2100 0.047 Uiso 1 1 calc R U . . .
H23B H 0.4976 0.3044 0.1520 0.047 Uiso 1 1 calc R U . . .
H23C H 0.5880 0.3761 0.1416 0.047 Uiso 1 1 calc R U . . .
C5 C 0.8439(4) 0.4471(2) 0.39106(19) 0.0291(9) Uani 1 1 d . . . . .
H5A H 0.9075 0.4197 0.4203 0.044 Uiso 1 1 calc R U . . .
H5B H 0.8853 0.4706 0.3567 0.044 Uiso 1 1 calc R U . . .
H5C H 0.8040 0.4874 0.4144 0.044 Uiso 1 1 calc R U . . .
C29 C 0.1970(4) 0.2236(2) 0.3655(2) 0.0308(10) Uani 1 1 d . . . . .
H29A H 0.1065 0.2248 0.3712 0.046 Uiso 1 1 calc R U . . .
H29B H 0.2154 0.1764 0.3427 0.046 Uiso 1 1 calc R U . . .
H29C H 0.2483 0.2244 0.4074 0.046 Uiso 1 1 calc R U . . .
C13 C 0.4336(5) 0.4091(2) 0.4911(2) 0.0345(10) Uani 1 1 d . . . . .
H13A H 0.4710 0.4283 0.4539 0.052 Uiso 1 1 calc R U . . .
H13B H 0.3442 0.4250 0.4882 0.052 Uiso 1 1 calc R U . . .
H13C H 0.4804 0.4303 0.5302 0.052 Uiso 1 1 calc R U . . .
C14 C 0.6225(4) 0.1599(2) 0.4215(2) 0.0352(10) Uani 1 1 d . . . . .
H14A H 0.6493 0.1940 0.3885 0.053 Uiso 1 1 calc R U . . .
H14B H 0.6975 0.1426 0.4497 0.053 Uiso 1 1 calc R U . . .
H14C H 0.5780 0.1151 0.4012 0.053 Uiso 1 1 calc R U . . .
C28 C 0.1921(4) 0.3669(2) 0.3597(2) 0.0329(10) Uani 1 1 d . . . . .
H28A H 0.1005 0.3658 0.3630 0.049 Uiso 1 1 calc R U . . .
H28B H 0.2393 0.3699 0.4025 0.049 Uiso 1 1 calc R U . . .
H28C H 0.2121 0.4120 0.3348 0.049 Uiso 1 1 calc R U . . .
C27 C 0.1560(4) 0.2888(3) 0.2595(2) 0.0439(13) Uani 1 1 d . . . . .
H27A H 0.0644 0.2913 0.2626 0.066 Uiso 1 1 calc R U . . .
H27B H 0.1805 0.3317 0.2334 0.066 Uiso 1 1 calc R U . . .
H27C H 0.1761 0.2399 0.2397 0.066 Uiso 1 1 calc R U . . .
C24 C 0.1600(4) 0.5171(3) 0.1064(2) 0.0402(11) Uani 1 1 d . . . . .
H24A H 0.1071 0.5557 0.1246 0.060 Uiso 1 1 calc R U . . .
H24B H 0.2011 0.5405 0.0719 0.060 Uiso 1 1 calc R U . . .
H24C H 0.1066 0.4739 0.0895 0.060 Uiso 1 1 calc R U . . .
C15 C 0.3679(5) 0.1645(3) 0.6076(2) 0.0539(14) Uani 1 1 d . . . . .
H15A H 0.3903 0.1098 0.6067 0.081 Uiso 1 1 calc R U . . .
H15B H 0.4080 0.1878 0.6473 0.081 Uiso 1 1 calc R U . . .
H15C H 0.2752 0.1699 0.6052 0.081 Uiso 1 1 calc R U . . .
C1SA C 0.6297(8) 0.4982(5) 0.0343(5) 0.075(3) Uiso 0.5 1 d G U P A -1
C2SA C 0.5500(8) 0.5622(4) 0.0292(5) 0.062(3) Uiso 0.5 1 d DG U P A -1
H2SA H 0.5749 0.6080 0.0521 0.075 Uiso 0.5 1 calc R U P A -1
C3SA C 0.4338(8) 0.5591(5) -0.0092(4) 0.049(2) Uiso 0.5 1 d G U P A -1
H3SA H 0.3793 0.6028 -0.0127 0.058 Uiso 0.5 1 calc R U P A -1
C4SA C 0.3973(8) 0.4921(5) -0.0426(4) 0.050(2) Uiso 0.5 1 d G U P A -1
H4SA H 0.3179 0.4900 -0.0689 0.060 Uiso 0.5 1 calc R U P A -1
C5SA C 0.4771(9) 0.4282(4) -0.0376(4) 0.055(3) Uiso 0.5 1 d G U P A -1
H5SA H 0.4522 0.3824 -0.0604 0.067 Uiso 0.5 1 calc R U P A -1
C6SA C 0.5932(8) 0.4312(4) 0.0009(5) 0.058(3) Uiso 0.5 1 d DG U P A -1
H6SA H 0.6477 0.3875 0.0044 0.070 Uiso 0.5 1 calc R U P A -1
F1S F 0.7279(14) 0.5007(6) 0.0666(6) 0.175(5) Uiso 0.5 1 d D U P A -1

loop_
_atom_site_aniso_label
_atom_site_aniso_U_11
_atom_site_aniso_U_22
_atom_site_aniso_U_33
_atom_site_aniso_U_23
_atom_site_aniso_U_13
_atom_site_aniso_U_12
P1 0.0217(5) 0.0187(5) 0.0274(5) -0.0066(4) 0.0077(4) -0.0016(4)
Cl2 0.0392(6) 0.0344(6) 0.0477(7) -0.0163(5) 0.0134(5) -0.0101(5)
Cl1 0.0497(7) 0.0454(7) 0.0297(6) 0.0131(5) 0.0080(5) -0.0014(6)
Al1 0.0198(6) 0.0254(6) 0.0190(6) 0.0001(5) 0.0004(5) 0.0012(5)
Cl6 0.0524(7) 0.0430(7) 0.0501(7) -0.0009(5) 0.0330(6) 0.0053(6)
Cl3 0.0436(7) 0.0549(7) 0.0409(6) -0.0014(5) 0.0120(5) 0.0237(6)
Al2 0.0271(6) 0.0198(6) 0.0300(7) 0.0049(5) 0.0114(5) -0.0039(5)
Cl5 0.0635(9) 0.0361(6) 0.0539(8) -0.0185(5) 0.0199(6) -0.0180(6)
Cl4 0.0579(9) 0.0562(8) 0.0686(9) 0.0384(7) -0.0053(7) 0.0017(7)
O2 0.0220(14) 0.0248(14) 0.0327(15) 0.0119(12) 0.0015(12) -0.0072(12)
O1 0.0238(15) 0.0380(17) 0.0263(15) 0.0108(13) -0.0066(12) -0.0122(13)
N2 0.0136(15) 0.0157(14) 0.0147(14) -0.0005(12) 0.0027(12) -0.0012(12)
N1 0.0168(15) 0.0142(14) 0.0165(15) 0.0020(12) 0.0027(12) -0.0013(12)
C1 0.0179(18) 0.0132(16) 0.0172(18) 0.0007(14) 0.0044(15) -0.0002(14)
C7 0.0165(18) 0.0183(18) 0.0173(18) 0.0049(14) 0.0029(15) -0.0034(15)
C4 0.0191(19) 0.0190(18) 0.0189(18) 0.0000(15) 0.0067(15) -0.0005(15)
C18 0.0185(19) 0.0206(19) 0.036(2) 0.0062(17) 0.0065(17) 0.0036(16)
C8 0.0202(19) 0.0178(18) 0.027(2) 0.0024(15) 0.0029(16) -0.0020(15)
C16 0.0149(18) 0.0168(17) 0.0188(18) 0.0035(14) 0.0030(15) -0.0019(14)
C26 0.0139(18) 0.0235(19) 0.024(2) -0.0015(16) 0.0054(15) -0.0020(15)
C21 0.0190(19) 0.0206(18) 0.0223(19) 0.0006(15) 0.0039(16) -0.0008(16)
C25 0.0220(19) 0.0173(17) 0.0150(18) -0.0001(14) 0.0021(15) -0.0024(15)
C3 0.0127(18) 0.0253(19) 0.0212(19) 0.0056(15) 0.0001(15) -0.0032(15)
C2 0.0181(19) 0.0185(18) 0.024(2) 0.0051(15) 0.0026(16) -0.0013(15)
C17 0.0187(19) 0.0182(18) 0.026(2) 0.0026(15) 0.0064(16) -0.0017(15)
C20 0.033(2) 0.030(2) 0.021(2) 0.0014(17) 0.0008(18) -0.0033(19)
C12 0.024(2) 0.024(2) 0.0194(19) 0.0004(16) 0.0017(16) -0.0006(17)
C19 0.021(2) 0.025(2) 0.035(2) 0.0080(18) -0.0057(18) -0.0036(17)
C9 0.031(2) 0.021(2) 0.029(2) 0.0086(16) 0.0023(18) -0.0054(17)
C11 0.029(2) 0.041(2) 0.023(2) -0.0023(18) 0.0102(18) -0.0008(19)
C6 0.017(2) 0.032(2) 0.039(2) 0.0052(19) 0.0101(18) 0.0045(17)
C22 0.034(2) 0.024(2) 0.031(2) -0.0002(17) 0.0098(19) 0.0063(18)
C10 0.031(2) 0.040(2) 0.026(2) 0.0108(19) 0.0055(18) -0.011(2)
C23 0.032(2) 0.040(2) 0.022(2) -0.0028(18) 0.0055(18) 0.008(2)
C5 0.018(2) 0.036(2) 0.032(2) 0.0093(18) -0.0012(17) -0.0116(18)
C29 0.022(2) 0.027(2) 0.045(3) 0.0006(19) 0.0104(19) -0.0059(18)
C13 0.051(3) 0.026(2) 0.028(2) -0.0049(18) 0.009(2) 0.006(2)
C14 0.038(3) 0.024(2) 0.045(3) 0.0070(19) 0.011(2) 0.0097(19)
C28 0.022(2) 0.026(2) 0.054(3) -0.004(2) 0.017(2) -0.0017(18)
C27 0.021(2) 0.083(4) 0.027(2) -0.006(2) -0.0020(19) -0.002(2)
C24 0.032(3) 0.042(3) 0.043(3) 0.010(2) -0.010(2) 0.002(2)
C15 0.062(4) 0.063(4) 0.039(3) 0.017(3) 0.016(3) -0.017(3)

loop_
_atom_type_symbol
_atom_type_description
_atom_type_scat_dispersion_real
_atom_type_scat_dispersion_imag
_atom_type_scat_source
C C 0.0033 0.0016 'International Tables Vol C Tables 4.2.6.8 and 6.1.1.4'
H H 0.0000 0.0000 'International Tables Vol C Tables 4.2.6.8 and 6.1.1.4'
N N 0.0061 0.0033 'International Tables Vol C Tables 4.2.6.8 and 6.1.1.4'
O O 0.0106 0.0060 'International Tables Vol C Tables 4.2.6.8 and 6.1.1.4'
Al Al 0.0645 0.0514 'International Tables Vol C Tables 4.2.6.8 and 6.1.1.4'
P P 0.1023 0.0942 'International Tables Vol C Tables 4.2.6.8 and 6.1.1.4'
Cl Cl 0.1484 0.1585 'International Tables Vol C Tables 4.2.6.8 and 6.1.1.4'
F F 0.0171 0.0103 'International Tables Vol C Tables 4.2.6.8 and 6.1.1.4'

loop_
_geom_angle_atom_site_label_1
_geom_angle_atom_site_label_2
_geom_angle_atom_site_label_3
_geom_angle
C25 P1 C1 48.52(16)
O1 Al1 Cl2 104.53(11)
O1 Al1 Cl1 105.30(11)
Cl2 Al1 Cl1 112.46(7)
O1 Al1 Cl3 105.24(11)
Cl2 Al1 Cl3 114.80(7)
Cl1 Al1 Cl3 113.32(7)
O2 Al2 Cl4 105.74(11)
O2 Al2 Cl6 105.02(11)
Cl4 Al2 Cl6 114.66(8)
O2 Al2 Cl5 109.22(11)
Cl4 Al2 Cl5 109.78(8)
Cl6 Al2 Cl5 112.01(8)
C4 O2 Al2 161.0(3)
C2 O1 Al1 163.4(3)
C4 N2 C16 119.3(3)
C4 N2 C1 121.3(3)
C16 N2 C1 119.1(3)
C2 N1 C7 117.8(3)
C2 N1 C1 121.4(3)
C7 N1 C1 120.4(3)
C25 C1 N1 121.2(3)
C25 C1 N2 121.0(3)
N1 C1 N2 108.7(3)
C25 C1 P1 57.94(18)
N1 C1 P1 120.2(2)
N2 C1 P1 120.1(2)
C12 C7 C8 122.2(3)
C12 C7 N1 118.3(3)
C8 C7 N1 119.1(3)
O2 C4 N2 119.1(3)
O2 C4 C3 120.9(3)
N2 C4 C3 120.0(3)
C17 C18 C19 122.1(4)
C17 C18 H18A 119.0
C19 C18 H18A 119.0
C9 C8 C7 117.1(3)
C9 C8 C14 119.9(3)
C7 C8 C14 122.9(3)
C17 C16 C21 122.2(3)
C17 C16 N2 119.3(3)
C21 C16 N2 118.4(3)
C25 C26 C28 113.8(3)
C25 C26 C29 107.8(3)
C28 C26 C29 109.3(3)
C25 C26 C27 107.1(3)
C28 C26 C27 109.9(4)
C29 C26 C27 108.8(3)
C20 C21 C16 117.2(3)
C20 C21 C23 119.4(3)
C16 C21 C23 123.3(3)
C1 C25 C26 146.2(3)
C1 C25 P1 73.5(2)
C26 C25 P1 140.3(3)
C4 C3 C2 108.6(3)
C4 C3 C5 111.5(3)
C2 C3 C5 111.4(3)
C4 C3 C6 107.6(3)
C2 C3 C6 107.8(3)
C5 C3 C6 109.8(3)
O1 C2 N1 119.3(3)
O1 C2 C3 120.8(3)
N1 C2 C3 119.9(3)
C18 C17 C16 117.4(3)
C18 C17 C22 120.3(3)
C16 C17 C22 122.2(3)
C21 C20 C19 122.5(4)
C21 C20 H20A 118.8
C19 C20 H20A 118.8
C11 C12 C7 117.7(4)
C11 C12 C13 119.5(4)
C7 C12 C13 122.4(3)
C20 C19 C18 118.0(4)
C20 C19 C24 121.3(4)
C18 C19 C24 120.7(4)
C10 C9 C8 122.5(4)
C10 C9 H9A 118.8
C8 C9 H9A 118.8
C12 C11 C10 122.2(4)
C12 C11 H11A 118.9
C10 C11 H11A 118.9
C3 C6 H6A 109.5
C3 C6 H6B 109.5
H6A C6 H6B 109.5
C3 C6 H6C 109.5
H6A C6 H6C 109.5
H6B C6 H6C 109.5
C17 C22 H22A 109.5
C17 C22 H22B 109.5
H22A C22 H22B 109.5
C17 C22 H22C 109.5
H22A C22 H22C 109.5
H22B C22 H22C 109.5
C11 C10 C9 118.1(4)
C11 C10 C15 120.6(4)
C9 C10 C15 121.3(4)
C21 C23 H23A 109.5
C21 C23 H23B 109.5
H23A C23 H23B 109.5
C21 C23 H23C 109.5
H23A C23 H23C 109.5
H23B C23 H23C 109.5
C3 C5 H5A 109.5
C3 C5 H5B 109.5
H5A C5 H5B 109.5
C3 C5 H5C 109.5
H5A C5 H5C 109.5
H5B C5 H5C 109.5
C26 C29 H29A 109.5
C26 C29 H29B 109.5
H29A C29 H29B 109.5
C26 C29 H29C 109.5
H29A C29 H29C 109.5
H29B C29 H29C 109.5
C12 C13 H13A 109.5
C12 C13 H13B 109.5
H13A C13 H13B 109.5
C12 C13 H13C 109.5
H13A C13 H13C 109.5
H13B C13 H13C 109.5
C8 C14 H14A 109.5
C8 C14 H14B 109.5
H14A C14 H14B 109.5
C8 C14 H14C 109.5
H14A C14 H14C 109.5
H14B C14 H14C 109.5
C26 C28 H28A 109.5
C26 C28 H28B 109.5
H28A C28 H28B 109.5
C26 C28 H28C 109.5
H28A C28 H28C 109.5
H28B C28 H28C 109.5
C26 C27 H27A 109.5
C26 C27 H27B 109.5
H27A C27 H27B 109.5
C26 C27 H27C 109.5
H27A C27 H27C 109.5
H27B C27 H27C 109.5
C19 C24 H24A 109.5
C19 C24 H24B 109.5
H24A C24 H24B 109.5
C19 C24 H24C 109.5
H24A C24 H24C 109.5
H24B C24 H24C 109.5
C10 C15 H15A 109.5
C10 C15 H15B 109.5
H15A C15 H15B 109.5
C10 C15 H15C 109.5
H15A C15 H15C 109.5
H15B C15 H15C 109.5
F1S C1SA C2SA 120.2(2)
F1S C1SA C6SA 119.8(2)
C2SA C1SA C6SA 120.0
C3SA C2SA C1SA 120.0
C3SA C2SA H2SA 120.0
C1SA C2SA H2SA 120.0
C4SA C3SA C2SA 120.0
C4SA C3SA H3SA 120.0
C2SA C3SA H3SA 120.0
C3SA C4SA C5SA 120.0
C3SA C4SA H4SA 120.0
C5SA C4SA H4SA 120.0
C6SA C5SA C4SA 120.0
C6SA C5SA H5SA 120.0
C4SA C5SA H5SA 120.0
C5SA C6SA C1SA 120.0
C5SA C6SA H6SA 120.0
C1SA C6SA H6SA 120.0

loop_
_geom_bond_atom_site_label_1
_geom_bond_atom_site_label_2
_geom_bond_distance
P1 C25 1.660(4)
P1 C1 1.878(3)
Cl2 Al1 2.1051(16)
Cl1 Al1 2.1090(15)
Al1 O1 1.776(3)
Al1 Cl3 2.1127(16)
Cl6 Al2 2.1123(16)
Al2 O2 1.772(3)
Al2 Cl4 2.0933(18)
Al2 Cl5 2.1174(17)
O2 C4 1.265(4)
O1 C2 1.264(4)
N2 C4 1.315(4)
N2 C16 1.464(4)
N2 C1 1.486(4)
N1 C2 1.315(5)
N1 C7 1.462(4)
N1 C1 1.483(4)
C1 C25 1.467(5)
C7 C12 1.396(5)
C7 C8 1.398(5)
C4 C3 1.512(5)
C18 C17 1.386(5)
C18 C19 1.396(6)
C18 H18A 0.9500
C8 C9 1.390(5)
C8 C14 1.499(5)
C16 C17 1.396(5)
C16 C21 1.400(5)
C26 C25 1.506(5)
C26 C28 1.519(5)
C26 C29 1.535(5)
C26 C27 1.536(5)
C21 C20 1.386(5)
C21 C23 1.496(5)
C3 C2 1.513(5)
C3 C5 1.526(5)
C3 C6 1.554(5)
C17 C22 1.512(5)
C20 C19 1.387(6)
C20 H20A 0.9500
C12 C11 1.383(5)
C12 C13 1.494(5)
C19 C24 1.501(6)
C9 C10 1.389(6)
C9 H9A 0.9500
C11 C10 1.387(6)
C11 H11A 0.9500
C6 H6A 0.9800
C6 H6B 0.9800
C6 H6C 0.9800
C22 H22A 0.9800
C22 H22B 0.9800
C22 H22C 0.9800
C10 C15 1.514(6)
C23 H23A 0.9800
C23 H23B 0.9800
C23 H23C 0.9800
C5 H5A 0.9800
C5 H5B 0.9800
C5 H5C 0.9800
C29 H29A 0.9800
C29 H29B 0.9800
C29 H29C 0.9800
C13 H13A 0.9800
C13 H13B 0.9800
C13 H13C 0.9800
C14 H14A 0.9800
C14 H14B 0.9800
C14 H14C 0.9800
C28 H28A 0.9800
C28 H28B 0.9800
C28 H28C 0.9800
C27 H27A 0.9800
C27 H27B 0.9800
C27 H27C 0.9800
C24 H24A 0.9800
C24 H24B 0.9800
C24 H24C 0.9800
C15 H15A 0.9800
C15 H15B 0.9800
C15 H15C 0.9800
C1SA F1S 1.172(16)
C1SA C2SA 1.3900
C1SA C6SA 1.3900
C2SA C3SA 1.3900
C2SA H2SA 0.9500
C3SA C4SA 1.3900
C3SA H3SA 0.9500
C4SA C5SA 1.3900
C4SA H4SA 0.9500
C5SA C6SA 1.3900
C5SA H5SA 0.9500
C6SA H6SA 0.9500
